data_4501324
loop_
_publ_author_name
'Das, Babulal'
'Baruah, Jubaraj B.'

_publ_section_title
;
 Supramolecular Synthons and Hydrates in Stabilization of Multicomponent
 Crystals of Nicotinamide and Isonicotinamide with N-Containing Aromatic
 Dicarboxylic Acids
;
_journal_issue 12
_journal_name_full 'Crystal Growth &amp; Design'
_journal_page_first 5522
_journal_paper_doi 10.1021/cg201096c
_journal_volume 11
_journal_year 2011
_chemical_formula_sum 'C17 H16 N6 O6'
_chemical_formula_weight 400.36
_chemical_name_systematic
;

 ?

;
_space_group_IT_number 14
_symmetry_cell_setting monoclinic
_symmetry_space_group_name_Hall '-P 2yn'
_symmetry_space_group_name_H-M 'P 1 21/n 1'
_atom_sites_solution_hydrogens geom
_atom_sites_solution_primary direct
_atom_sites_solution_secondary difmap
_audit_creation_method SHELXL-97
_cell_angle_alpha 90.00
_cell_angle_beta 99.906(3)
_cell_angle_gamma 90.00
_cell_formula_units_Z 4
_cell_length_a 13.8752(5)
_cell_length_b 7.1838(3)
_cell_length_c 17.8301(8)
_cell_measurement_reflns_used 3945
_cell_measurement_temperature 296(2)
_cell_measurement_theta_max 0.00
_cell_measurement_theta_min 0.00
_cell_volume 1750.75(13)
_computing_cell_refinement 'Bruker SMART'
_computing_data_collection 'Bruker SMART'
_computing_data_reduction 'Bruker SAINT'
_computing_molecular_graphics 'Bruker SHELXTL'
_computing_publication_material 'Bruker SHELXTL'
_computing_structure_refinement 'SHELXL-97 (Sheldrick, 1997)'
_computing_structure_solution 'SHELXS-97 (Sheldrick, 1990)'
_diffrn_ambient_temperature 296(2)
_diffrn_measured_fraction_theta_full 0.990
_diffrn_measured_fraction_theta_max 0.990
_diffrn_measurement_device_type 'CCD area detector'
_diffrn_measurement_method 'phi and omega scans'
_diffrn_radiation_monochromator graphite
_diffrn_radiation_source 'fine-focus sealed tube'
_diffrn_radiation_type MoK\a
_diffrn_radiation_wavelength 0.71073
_diffrn_reflns_av_R_equivalents 0.0432
_diffrn_reflns_av_sigmaI/netI 0.0257
_diffrn_reflns_limit_h_max 16
_diffrn_reflns_limit_h_min -16
_diffrn_reflns_limit_k_max 8
_diffrn_reflns_limit_k_min -8
_diffrn_reflns_limit_l_max 20
_diffrn_reflns_limit_l_min -21
_diffrn_reflns_number 22517
_diffrn_reflns_theta_full 25.00
_diffrn_reflns_theta_max 25.00
_diffrn_reflns_theta_min 1.72
_exptl_absorpt_coefficient_mu 0.118
_exptl_absorpt_correction_type none
_exptl_crystal_colour colorless
_exptl_crystal_density_diffrn 1.519
_exptl_crystal_density_method 'not measured'
_exptl_crystal_description needles
_exptl_crystal_F_000 832
_exptl_crystal_size_max 0.35
_exptl_crystal_size_mid 0.20
_exptl_crystal_size_min 0.12
_refine_diff_density_max 0.161
_refine_diff_density_min -0.220
_refine_diff_density_rms 0.045
_refine_ls_extinction_method none
_refine_ls_goodness_of_fit_ref 1.009
_refine_ls_hydrogen_treatment mixed
_refine_ls_matrix_type full
_refine_ls_number_parameters 290
_refine_ls_number_reflns 3063
_refine_ls_number_restraints 0
_refine_ls_restrained_S_all 1.011
_refine_ls_R_factor_all 0.0600
_refine_ls_R_factor_gt 0.0436
_refine_ls_shift/su_max 0.001
_refine_ls_shift/su_mean 0.000
_refine_ls_structure_factor_coef Fsqd
_refine_ls_weighting_details 'calc w=1/[\s^2^(Fo^2^)+(0.1000P)^2^+0.0000P] where P=(Fo^2^+2Fc^2^)/3'
_refine_ls_weighting_scheme calc
_refine_ls_wR_factor_gt 0.1264
_refine_ls_wR_factor_ref 0.1388
_reflns_number_gt 2348
_reflns_number_total 3063
_reflns_threshold_expression >2sigma(I)
_cod_data_source_file cg201096c_si_004.cif
_cod_data_source_block isoni-pzca-1
_cod_depositor_comments
;
The following automatic conversions were performed:

'_symmetry_cell_setting' value 'Monoclinic' changed to 'monoclinic'
according to /home/saulius/struct/CIF-dictionaries/cif_core.dic
dictionary named 'cif_core.dic' version 2.4.1 from 2010-06-29.

Automatic conversion script
Id: cif_fix_values 1715 2011-07-08 13:25:40Z adriana 
;
_cod_original_cell_volume 1750.75(12)
_cod_original_sg_symbol_H-M P2(1)/n
_cod_database_code 4501324

loop_
_symmetry_equiv_pos_as_xyz
'x, y, z'
'-x+1/2, y+1/2, -z+1/2'
'-x, -y, -z'
'x-1/2, -y-1/2, z-1/2'

loop_
_atom_site_label
_atom_site_type_symbol
_atom_site_fract_x
_atom_site_fract_y
_atom_site_fract_z
_atom_site_U_iso_or_equiv
_atom_site_adp_type
_atom_site_occupancy
_atom_site_symmetry_multiplicity
_atom_site_calc_flag
_atom_site_refinement_flags
C1 C 0.62361(13) 0.6478(3) 0.13559(11) 0.0369(5) Uani 1 1 d .
C2 C 0.52488(13) 0.6054(3) 0.15195(10) 0.0336(4) Uani 1 1 d .
C3 C 0.49197(13) 0.5599(3) 0.21808(10) 0.0362(4) Uani 1 1 d .
H3 H 0.5291 0.5441 0.2663 0.043 Uiso 1 1 calc R
C4 C 0.39066(13) 0.5427(2) 0.19722(10) 0.0331(4) Uani 1 1 d .
C5 C 0.31767(14) 0.5032(3) 0.24639(11) 0.0358(5) Uani 1 1 d .
C6 C 0.65735(14) 0.1691(3) 0.10560(11) 0.0374(5) Uani 1 1 d .
C7 C 0.57284(13) 0.1141(2) 0.14381(10) 0.0332(4) Uani 1 1 d .
C8 C 0.58364(14) 0.0654(3) 0.21989(11) 0.0394(5) Uani 1 1 d .
H8 H 0.6454 0.0633 0.2501 0.047 Uiso 1 1 calc R
C9 C 0.50194(15) 0.0199(3) 0.25057(11) 0.0430(5) Uani 1 1 d .
H9 H 0.5101 -0.0130 0.3017 0.052 Uiso 1 1 calc R
C10 C 0.40141(14) 0.0645(3) 0.13629(12) 0.0450(5) Uani 1 1 d .
H10 H 0.3390 0.0628 0.1072 0.054 Uiso 1 1 calc R
C11 C 0.47960(14) 0.1120(3) 0.10125(11) 0.0425(5) Uani 1 1 d .
H11 H 0.4695 0.1422 0.0498 0.051 Uiso 1 1 calc R
C12 C 1.08601(13) 0.7520(3) -0.01731(10) 0.0361(4) Uani 1 1 d .
C13 C 0.98639(12) 0.7521(2) 0.00540(10) 0.0323(4) Uani 1 1 d .
C14 C 0.90843(13) 0.6937(3) -0.04885(11) 0.0387(5) Uani 1 1 d .
H14 H 0.9183 0.6631 -0.0977 0.046 Uiso 1 1 calc R
C15 C 0.81660(14) 0.6811(3) -0.03023(11) 0.0418(5) Uani 1 1 d .
H15 H 0.7652 0.6384 -0.0666 0.050 Uiso 1 1 calc R
C16 C 0.87327(14) 0.7883(3) 0.09081(11) 0.0423(5) Uani 1 1 d .
H16 H 0.8608 0.8219 0.1386 0.051 Uiso 1 1 calc R
C17 C 0.96709(13) 0.8021(3) 0.07659(11) 0.0393(5) Uani 1 1 d .
H17 H 1.0172 0.8444 0.1142 0.047 Uiso 1 1 calc R
H1N H 0.4371(16) 0.653(3) 0.0474(14) 0.059(7) Uiso 1 1 d .
H3NA H 0.800(2) 0.227(4) 0.1268(14) 0.089(9) Uiso 1 1 d .
H5NA H 1.2225(19) 0.793(3) 0.0212(13) 0.067(7) Uiso 1 1 d .
H3NB H 0.7575(16) 0.165(3) 0.2032(14) 0.056(6) Uiso 1 1 d .
H5NB H 1.1564(15) 0.834(3) 0.0826(12) 0.047(6) Uiso 1 1 d .
H3O H 0.177(2) 0.488(4) 0.2483(16) 0.083(8) Uiso 1 1 d .
N1 N 0.44459(11) 0.6131(2) 0.09713(10) 0.0401(4) Uani 1 1 d .
N2 N 0.36173(11) 0.5772(2) 0.12307(9) 0.0411(4) Uani 1 1 d .
N3 N 0.74437(13) 0.1837(3) 0.14881(11) 0.0504(5) Uani 1 1 d .
N4 N 0.41187(12) 0.0211(2) 0.20986(10) 0.0421(4) Uani 1 1 d .
N5 N 1.16266(13) 0.8002(3) 0.03397(11) 0.0458(5) Uani 1 1 d .
N6 N 0.79919(11) 0.7283(2) 0.03827(9) 0.0408(4) Uani 1 1 d .
O1 O 0.62614(10) 0.6822(2) 0.06538(8) 0.0491(4) Uani 1 1 d D
O2 O 0.69454(10) 0.6505(2) 0.18691(8) 0.0567(5) Uani 1 1 d .
O3 O 0.22791(10) 0.4937(2) 0.21017(8) 0.0526(4) Uani 1 1 d .
O4 O 0.34134(10) 0.4836(2) 0.31492(8) 0.0542(4) Uani 1 1 d .
O5 O 0.64446(11) 0.1979(2) 0.03652(8) 0.0565(4) Uani 1 1 d .
O6 O 1.09302(10) 0.7043(2) -0.08242(8) 0.0527(4) Uani 1 1 d .
H1O H 0.6969(15) 0.707(4) 0.0566(16) 0.118(11) Uiso 1 1 d D

loop_
_atom_site_aniso_label
_atom_site_aniso_U_11
_atom_site_aniso_U_22
_atom_site_aniso_U_33
_atom_site_aniso_U_23
_atom_site_aniso_U_13
_atom_site_aniso_U_12
C1 0.0260(10) 0.0475(12) 0.0369(11) -0.0005(8) 0.0042(9) 0.0027(8)
C2 0.0253(10) 0.0420(11) 0.0330(10) 0.0012(7) 0.0041(8) -0.0008(7)
C3 0.0275(10) 0.0490(12) 0.0308(10) 0.0040(8) 0.0013(8) 0.0017(8)
C4 0.0263(10) 0.0409(11) 0.0323(10) 0.0001(7) 0.0052(8) -0.0005(7)
C5 0.0297(11) 0.0441(11) 0.0336(11) 0.0003(8) 0.0054(8) -0.0027(8)
C6 0.0332(11) 0.0475(12) 0.0317(11) 0.0026(8) 0.0060(8) -0.0009(8)
C7 0.0301(10) 0.0359(11) 0.0336(10) -0.0023(7) 0.0052(8) -0.0004(7)
C8 0.0285(10) 0.0545(12) 0.0343(11) 0.0010(8) 0.0030(8) -0.0025(8)
C9 0.0369(12) 0.0583(13) 0.0346(11) 0.0022(8) 0.0085(9) -0.0033(9)
C10 0.0281(11) 0.0586(14) 0.0464(13) -0.0006(10) 0.0009(9) 0.0012(9)
C11 0.0355(11) 0.0547(13) 0.0357(11) 0.0033(9) 0.0016(9) -0.0008(9)
C12 0.0294(10) 0.0436(11) 0.0361(11) -0.0003(8) 0.0078(8) -0.0015(8)
C13 0.0267(10) 0.0360(10) 0.0342(10) 0.0029(7) 0.0050(8) -0.0012(7)
C14 0.0299(10) 0.0532(13) 0.0334(11) -0.0051(8) 0.0069(8) -0.0019(8)
C15 0.0262(11) 0.0573(13) 0.0400(12) -0.0052(8) 0.0009(9) -0.0041(8)
C16 0.0327(11) 0.0596(13) 0.0358(11) -0.0031(9) 0.0097(9) -0.0023(9)
C17 0.0280(10) 0.0547(13) 0.0347(11) -0.0043(8) 0.0039(8) -0.0061(8)
N1 0.0259(9) 0.0648(11) 0.0295(9) 0.0037(7) 0.0047(7) -0.0075(7)
N2 0.0263(9) 0.0647(11) 0.0326(9) 0.0052(7) 0.0057(7) -0.0079(7)
N3 0.0319(10) 0.0849(15) 0.0355(11) 0.0038(8) 0.0088(8) -0.0092(8)
N4 0.0313(10) 0.0486(10) 0.0475(11) -0.0024(7) 0.0103(8) -0.0006(7)
N5 0.0274(10) 0.0692(13) 0.0415(11) -0.0091(8) 0.0080(8) -0.0046(8)
N6 0.0270(9) 0.0532(10) 0.0431(10) 0.0038(7) 0.0083(7) -0.0027(7)
O1 0.0255(8) 0.0844(11) 0.0381(9) 0.0093(7) 0.0074(6) -0.0049(7)
O2 0.0272(8) 0.1024(13) 0.0384(9) -0.0003(7) -0.0006(7) 0.0007(7)
O3 0.0265(8) 0.0919(12) 0.0402(9) -0.0013(7) 0.0083(7) -0.0077(7)
O4 0.0381(9) 0.0898(12) 0.0353(9) 0.0145(7) 0.0079(7) -0.0009(7)
O5 0.0451(9) 0.0904(12) 0.0344(9) 0.0138(7) 0.0077(7) -0.0063(7)
O6 0.0362(8) 0.0827(11) 0.0420(9) -0.0151(7) 0.0146(7) -0.0133(7)

loop_
_atom_type_symbol
_atom_type_description
_atom_type_scat_dispersion_real
_atom_type_scat_dispersion_imag
_atom_type_scat_source
C C 0.0033 0.0016 'International Tables Vol C Tables 4.2.6.8 and 6.1.1.4'
H H 0.0000 0.0000 'International Tables Vol C Tables 4.2.6.8 and 6.1.1.4'
N N 0.0061 0.0033 'International Tables Vol C Tables 4.2.6.8 and 6.1.1.4'
O O 0.0106 0.0060 'International Tables Vol C Tables 4.2.6.8 and 6.1.1.4'

loop_
_geom_angle_atom_site_label_1
_geom_angle_atom_site_label_2
_geom_angle_atom_site_label_3
_geom_angle
O2 C1 O1 124.99(17)
O2 C1 C2 120.57(17)
O1 C1 C2 114.44(16)
N1 C2 C3 106.03(16)
N1 C2 C1 121.65(17)
C3 C2 C1 132.29(17)
C2 C3 C4 105.09(16)
C2 C3 H3 127.5
C4 C3 H3 127.5
N2 C4 C3 111.35(16)
N2 C4 C5 120.19(16)
C3 C4 C5 128.38(17)
O4 C5 O3 124.16(18)
O4 C5 C4 121.59(18)
O3 C5 C4 114.25(16)
O5 C6 N3 122.10(19)
O5 C6 C7 120.40(17)
N3 C6 C7 117.50(17)
C11 C7 C8 117.94(17)
C11 C7 C6 118.83(16)
C8 C7 C6 123.23(16)
C9 C8 C7 119.38(18)
C9 C8 H8 120.3
C7 C8 H8 120.3
N4 C9 C8 122.66(18)
N4 C9 H9 118.7
C8 C9 H9 118.7
N4 C10 C11 122.75(18)
N4 C10 H10 118.6
C11 C10 H10 118.6
C7 C11 C10 119.13(18)
C7 C11 H11 120.4
C10 C11 H11 120.4
O6 C12 N5 122.69(18)
O6 C12 C13 118.63(16)
N5 C12 C13 118.67(17)
C14 C13 C17 117.78(17)
C14 C13 C12 117.03(16)
C17 C13 C12 125.18(16)
C15 C14 C13 119.74(18)
C15 C14 H14 120.1
C13 C14 H14 120.1
N6 C15 C14 121.87(17)
N6 C15 H15 119.1
C14 C15 H15 119.1
N6 C16 C17 122.21(18)
N6 C16 H16 118.9
C17 C16 H16 118.9
C16 C17 C13 119.24(17)
C16 C17 H17 120.4
C13 C17 H17 120.4
N2 N1 C2 113.15(16)
N2 N1 H1N 115.6(14)
C2 N1 H1N 130.8(14)
N1 N2 C4 104.37(15)
C6 N3 H3NA 119.8(15)
C6 N3 H3NB 124.9(13)
H3NA N3 H3NB 115.1(19)
C10 N4 C9 118.11(17)
C12 N5 H5NA 118.6(15)
C12 N5 H5NB 121.8(13)
H5NA N5 H5NB 120(2)
C15 N6 C16 119.12(16)
C15 N6 H1O 119.7(11)
C16 N6 H1O 121.1(11)
C1 O1 H1O 111.5(16)
C5 O3 H3O 111.7(14)

loop_
_geom_bond_atom_site_label_1
_geom_bond_atom_site_label_2
_geom_bond_distance
C1 O2 1.223(2)
C1 O1 1.282(2)
C1 C2 1.481(3)
C2 N1 1.351(2)
C2 C3 1.375(3)
C3 C4 1.396(3)
C3 H3 0.9300
C4 N2 1.337(2)
C4 C5 1.477(3)
C5 O4 1.218(2)
C5 O3 1.302(2)
C6 O5 1.231(2)
C6 N3 1.320(2)
C6 C7 1.507(3)
C7 C11 1.383(2)
C7 C8 1.384(3)
C8 C9 1.380(3)
C8 H8 0.9300
C9 N4 1.333(2)
C9 H9 0.9300
C10 N4 1.332(3)
C10 C11 1.385(3)
C10 H10 0.9300
C11 H11 0.9300
C12 O6 1.230(2)
C12 N5 1.324(2)
C12 C13 1.506(3)
C13 C14 1.386(2)
C13 C17 1.389(3)
C14 C15 1.374(3)
C14 H14 0.9300
C15 N6 1.329(2)
C15 H15 0.9300
C16 N6 1.337(2)
C16 C17 1.372(3)
C16 H16 0.9300
C17 H17 0.9300
N1 N2 1.336(2)
N1 H1N 0.92(2)
N3 H3NA 0.97(3)
N3 H3NB 0.96(2)
N5 H5NA 0.90(3)
N5 H5NB 0.92(2)
N6 H1O 1.517(18)
O1 H1O 1.036(18)
O3 H3O 1.06(3)

loop_
_geom_torsion_atom_site_label_1
_geom_torsion_atom_site_label_2
_geom_torsion_atom_site_label_3
_geom_torsion_atom_site_label_4
_geom_torsion
O2 C1 C2 N1 175.70(18)
O1 C1 C2 N1 -3.4(3)
O2 C1 C2 C3 -1.8(3)
O1 C1 C2 C3 179.1(2)
N1 C2 C3 C4 0.2(2)
C1 C2 C3 C4 177.9(2)
C2 C3 C4 N2 -0.7(2)
C2 C3 C4 C5 -177.27(19)
N2 C4 C5 O4 -175.04(18)
C3 C4 C5 O4 1.3(3)
N2 C4 C5 O3 4.2(3)
C3 C4 C5 O3 -179.42(18)
O5 C6 C7 C11 -5.4(3)
N3 C6 C7 C11 174.94(18)
O5 C6 C7 C8 174.67(18)
N3 C6 C7 C8 -5.0(3)
C11 C7 C8 C9 -1.0(3)
C6 C7 C8 C9 178.90(18)
C7 C8 C9 N4 -0.2(3)
C8 C7 C11 C10 0.9(3)
C6 C7 C11 C10 -178.98(18)
N4 C10 C11 C7 0.3(3)
O6 C12 C13 C14 1.4(3)
N5 C12 C13 C14 -177.47(17)
O6 C12 C13 C17 179.95(18)
N5 C12 C13 C17 1.1(3)
C17 C13 C14 C15 -2.2(3)
C12 C13 C14 C15 176.51(18)
C13 C14 C15 N6 1.8(3)
N6 C16 C17 C13 -0.1(3)
C14 C13 C17 C16 1.3(3)
C12 C13 C17 C16 -177.23(18)
C3 C2 N1 N2 0.4(2)
C1 C2 N1 N2 -177.67(18)
C2 N1 N2 C4 -0.8(2)
C3 C4 N2 N1 0.9(2)
C5 C4 N2 N1 177.82(17)
C11 C10 N4 C9 -1.5(3)
C8 C9 N4 C10 1.4(3)
C14 C15 N6 C16 -0.5(3)
C17 C16 N6 C15 -0.3(3)
